data_7217223
loop_
_publ_author_name
'Batisai, Eustina'
'Ayamine, Alban'
'Kilinkissa, Ornella E. Y.'
'B\'athori, Nikoletta B.'

_publ_section_title
;
 Melting point--solubility--structure correlations in multicomponent
 crystals containing fumaric or adipic acid
;
_journal_issue 43
_journal_name_full CrystEngComm
_journal_page_first 9992
_journal_paper_doi 10.1039/C4CE01298D
_journal_volume 16
_journal_year 2014
_chemical_formula_sum 'C18 H24 N2 O4'
_chemical_formula_weight 332.39
_chemical_name_systematic
; 
 ? 
;
_space_group_IT_number 1
_symmetry_cell_setting triclinic
_symmetry_space_group_name_Hall 'P 1'
_symmetry_space_group_name_H-M 'P 1'
_atom_sites_solution_hydrogens geom
_atom_sites_solution_primary direct
_atom_sites_solution_secondary difmap
_audit_creation_method SHELXL-97
_cell_angle_alpha 78.17(3)
_cell_angle_beta 73.89(3)
_cell_angle_gamma 62.48(3)
_cell_formula_units_Z 1
_cell_length_a 6.9477(14)
_cell_length_b 7.1623(14)
_cell_length_c 10.509(2)
_cell_measurement_reflns_used 1917
_cell_measurement_temperature 173(2)
_cell_measurement_theta_max 28.36
_cell_measurement_theta_min 2.03
_cell_volume 443.7(2)
_computing_structure_refinement 'SHELXL-97 (Sheldrick, 1997)'
_computing_structure_solution 'SHELXS-97 (Sheldrick, 1990)'
_diffrn_ambient_temperature 173(2)
_diffrn_measured_fraction_theta_full 0.992
_diffrn_measured_fraction_theta_max 0.992
_diffrn_radiation_monochromator graphite
_diffrn_radiation_source 'fine-focus sealed tube'
_diffrn_radiation_type MoK\a
_diffrn_radiation_wavelength 0.71073
_diffrn_reflns_av_R_equivalents 0.0215
_diffrn_reflns_av_sigmaI/netI 0.0195
_diffrn_reflns_limit_h_max 9
_diffrn_reflns_limit_h_min -9
_diffrn_reflns_limit_k_max 9
_diffrn_reflns_limit_k_min -9
_diffrn_reflns_limit_l_max 13
_diffrn_reflns_limit_l_min -13
_diffrn_reflns_number 8165
_diffrn_reflns_theta_full 28.36
_diffrn_reflns_theta_max 28.36
_diffrn_reflns_theta_min 2.03
_exptl_absorpt_coefficient_mu 0.088
_exptl_absorpt_correction_type none
_exptl_crystal_colour colorless
_exptl_crystal_density_diffrn 1.244
_exptl_crystal_density_method 'not measured'
_exptl_crystal_description chunk
_exptl_crystal_F_000 178
_exptl_crystal_size_max 0.58
_exptl_crystal_size_mid 0.33
_exptl_crystal_size_min 0.12
_refine_diff_density_max 0.278
_refine_diff_density_min -0.156
_refine_diff_density_rms 0.034
_refine_ls_abs_structure_details 'Flack H D (1983), Acta Cryst. A39, 876-881'
_refine_ls_extinction_method none
_refine_ls_goodness_of_fit_ref 1.070
_refine_ls_hydrogen_treatment noref
_refine_ls_matrix_type full
_refine_ls_number_parameters 219
_refine_ls_number_reflns 2207
_refine_ls_number_restraints 3
_refine_ls_restrained_S_all 1.070
_refine_ls_R_factor_all 0.0429
_refine_ls_R_factor_gt 0.0364
_refine_ls_shift/su_max 0.569
_refine_ls_shift/su_mean 0.172
_refine_ls_structure_factor_coef Fsqd
_refine_ls_weighting_details 'calc w=1/[\s^2^(Fo^2^)+(0.0637P)^2^+0.0549P] where P=(Fo^2^+2Fc^2^)/3'
_refine_ls_weighting_scheme calc
_refine_ls_wR_factor_gt 0.1037
_refine_ls_wR_factor_ref 0.1110
_reflns_number_gt 1917
_reflns_number_total 2207
_reflns_threshold_expression >2sigma(I)
_cod_data_source_file c4ce01298d2.cif
_cod_data_source_block ADI4PIC
_cod_depositor_comments 'Adding full bibliography for 7217220--7217223.cif.'
_cod_original_cell_volume 443.76(15)
_cod_original_sg_symbol_H-M P1
_cod_database_code 7217223

loop_
_symmetry_equiv_pos_as_xyz
'x, y, z'

loop_
_atom_site_label
_atom_site_type_symbol
_atom_site_fract_x
_atom_site_fract_y
_atom_site_fract_z
_atom_site_U_iso_or_equiv
_atom_site_adp_type
_atom_site_occupancy
_atom_site_symmetry_multiplicity
_atom_site_calc_flag
_atom_site_refinement_flags
N1 N 0.1602(6) 0.1360(6) 0.8561(3) 0.0301(8) Uani 1 1 d .
C2 C 0.0713(8) 0.1714(8) 0.7519(4) 0.0341(10) Uani 1 1 d .
H2 H 0.0870 0.2744 0.6820 0.041 Uiso 1 1 calc R
C3 C -0.0452(8) 0.0609(7) 0.7421(4) 0.0339(10) Uani 1 1 d .
H3 H -0.1073 0.0901 0.6664 0.041 Uiso 1 1 calc R
C4 C -0.0701(7) -0.0887(6) 0.8409(4) 0.0302(10) Uani 1 1 d .
C5 C 0.0227(6) -0.1250(6) 0.9512(3) 0.0260(9) Uani 1 1 d .
H5 H 0.0086 -0.2268 1.0224 0.031 Uiso 1 1 calc R
C6 C 0.1366(7) -0.0085(7) 0.9546(4) 0.0303(9) Uani 1 1 d .
H6 H 0.1992 -0.0329 1.0295 0.036 Uiso 1 1 calc R
C7 C -0.1954(10) -0.2111(9) 0.8357(5) 0.0490(14) Uani 1 1 d .
H7A H -0.3542 -0.1291 0.8704 0.073 Uiso 1 1 calc R
H7B H -0.1414 -0.3463 0.8900 0.073 Uiso 1 1 calc R
H7C H -0.1720 -0.2373 0.7435 0.073 Uiso 1 1 calc R
O8 O 0.3713(5) 0.3437(5) 0.8991(2) 0.0323(8) Uani 1 1 d .
C9 C 0.4364(7) 0.2792(7) 1.0159(4) 0.0268(9) Uani 1 1 d .
O10 O 0.4010(6) 0.1424(6) 1.0933(3) 0.0432(9) Uani 1 1 d .
C11 C 0.5593(6) 0.3963(6) 1.0344(4) 0.0260(8) Uani 1 1 d .
H11A H 0.4589 0.5493 1.0338 0.031 Uiso 1 1 calc R
H11B H 0.6868 0.3767 0.9585 0.031 Uiso 1 1 calc R
C12 C 0.6443(7) 0.3215(6) 1.1641(4) 0.0271(8) Uani 1 1 d .
H12A H 0.5163 0.3530 1.2406 0.033 Uiso 1 1 calc R
H12B H 0.7347 0.1664 1.1686 0.033 Uiso 1 1 calc R
C13 C 0.7843(7) 0.4289(7) 1.1740(4) 0.0280(8) Uani 1 1 d .
H13A H 0.9117 0.3978 1.0972 0.034 Uiso 1 1 calc R
H13B H 0.6935 0.5839 1.1695 0.034 Uiso 1 1 calc R
C14 C 0.8700(7) 0.3572(7) 1.3006(4) 0.0317(9) Uani 1 1 d .
H14A H 0.7425 0.3744 1.3762 0.038 Uiso 1 1 calc R
H14B H 0.9705 0.2043 1.3003 0.038 Uiso 1 1 calc R
C15 C 0.9918(7) 0.4688(7) 1.3252(4) 0.0281(8) Uani 1 1 d .
O16 O 1.0266(5) 0.6059(5) 1.2473(3) 0.0367(8) Uani 1 1 d .
O17 O 1.0559(5) 0.4035(5) 1.4386(3) 0.0402(9) Uani 1 1 d .
N18 N 1.2657(6) 0.6114(6) 1.4822(3) 0.0319(8) Uani 1 1 d .
C19 C 1.3594(8) 0.5772(7) 1.5867(4) 0.0310(9) Uani 1 1 d .
H19 H 1.3439 0.4739 1.6564 0.037 Uiso 1 1 calc R
C20 C 1.4757(8) 0.6824(7) 1.5986(4) 0.0336(9) Uani 1 1 d .
H20 H 1.5375 0.6524 1.6745 0.040 Uiso 1 1 calc R
C21 C 1.5016(7) 0.8359(6) 1.4956(4) 0.0329(10) Uani 1 1 d .
C22 C 1.4062(8) 0.8702(7) 1.3896(4) 0.0384(11) Uani 1 1 d .
H22 H 1.4193 0.9718 1.3180 0.046 Uiso 1 1 calc R
C23 C 1.2927(8) 0.7589(7) 1.3866(4) 0.0330(10) Uani 1 1 d .
H23 H 1.2285 0.7877 1.3118 0.040 Uiso 1 1 calc R
C24 C 1.6234(9) 0.9582(8) 1.5030(5) 0.0473(14) Uani 1 1 d .
H24A H 1.5241 1.0762 1.5576 0.071 Uiso 1 1 calc R
H24B H 1.6740 1.0132 1.4132 0.071 Uiso 1 1 calc R
H24C H 1.7519 0.8652 1.5429 0.071 Uiso 1 1 calc R
H17 H 1.1180 0.4826 1.4563 0.057 Uiso 1 1 d R
H8 H 0.3039 0.2694 0.8872 0.057 Uiso 1 1 d R

loop_
_atom_site_aniso_label
_atom_site_aniso_U_11
_atom_site_aniso_U_22
_atom_site_aniso_U_33
_atom_site_aniso_U_23
_atom_site_aniso_U_13
_atom_site_aniso_U_12
N1 0.0301(18) 0.0349(19) 0.0332(19) -0.0051(15) -0.0075(15) -0.0193(16)
C2 0.042(3) 0.037(2) 0.032(2) 0.0011(18) -0.0071(18) -0.026(2)
C3 0.045(3) 0.041(2) 0.0292(18) -0.0029(16) -0.0169(17) -0.025(2)
C4 0.032(2) 0.037(2) 0.031(2) -0.0052(18) -0.0123(16) -0.0181(19)
C5 0.032(2) 0.029(2) 0.0242(18) 0.0034(15) -0.0098(15) -0.0185(18)
C6 0.031(2) 0.033(2) 0.033(2) 0.0017(16) -0.0145(16) -0.0162(19)
C7 0.065(4) 0.057(3) 0.049(3) 0.002(2) -0.027(3) -0.040(3)
O8 0.0474(19) 0.0418(18) 0.0269(14) 0.0064(12) -0.0200(13) -0.0321(16)
C9 0.029(2) 0.034(2) 0.0213(18) -0.0004(15) -0.0070(14) -0.0173(19)
O10 0.057(2) 0.055(2) 0.0348(18) 0.0081(15) -0.0176(15) -0.038(2)
C11 0.031(2) 0.0310(18) 0.0257(17) 0.0026(14) -0.0157(15) -0.0186(17)
C12 0.028(2) 0.033(2) 0.0238(17) -0.0022(15) -0.0095(15) -0.0143(17)
C13 0.025(2) 0.034(2) 0.0293(19) -0.0062(16) -0.0027(15) -0.0169(18)
C14 0.027(2) 0.034(2) 0.034(2) -0.0042(17) -0.0019(15) -0.0147(18)
C15 0.025(2) 0.031(2) 0.030(2) -0.0035(15) -0.0089(15) -0.0108(18)
O16 0.049(2) 0.0466(19) 0.0312(16) 0.0109(13) -0.0196(14) -0.0342(17)
O17 0.047(2) 0.048(2) 0.0355(17) 0.0080(15) -0.0189(14) -0.0281(18)
N18 0.033(2) 0.035(2) 0.0290(18) -0.0012(15) -0.0085(15) -0.0152(17)
C19 0.037(2) 0.037(2) 0.0209(18) 0.0008(16) -0.0076(16) -0.0184(19)
C20 0.041(2) 0.039(2) 0.0250(17) 0.0047(16) -0.0100(16) -0.021(2)
C21 0.034(2) 0.029(2) 0.034(2) -0.0001(18) -0.0021(17) -0.0161(19)
C22 0.039(3) 0.032(2) 0.038(2) -0.0005(19) -0.0077(19) -0.012(2)
C23 0.036(2) 0.036(2) 0.0251(19) -0.0030(16) -0.0103(16) -0.011(2)
C24 0.062(4) 0.050(3) 0.051(3) 0.007(2) -0.018(2) -0.043(3)

loop_
_atom_type_symbol
_atom_type_description
_atom_type_scat_dispersion_real
_atom_type_scat_dispersion_imag
_atom_type_scat_source
C C 0.0033 0.0000 'International Tables Vol C Tables 4.2.6.8 and 6.1.1.4'
H H 0.0000 0.0000 'International Tables Vol C Tables 4.2.6.8 and 6.1.1.4'
N N 0.0061 0.0000 'International Tables Vol C Tables 4.2.6.8 and 6.1.1.4'
O O 0.0106 0.0000 'International Tables Vol C Tables 4.2.6.8 and 6.1.1.4'

loop_
_geom_angle_atom_site_label_1
_geom_angle_atom_site_label_2
_geom_angle_atom_site_label_3
_geom_angle
C2 N1 C6 118.9(4)
N1 C2 C3 121.7(4)
N1 C2 H2 119.1
C3 C2 H2 119.2
C4 C3 C2 120.5(4)
C4 C3 H3 119.8
C2 C3 H3 119.7
C3 C4 C5 117.8(4)
C3 C4 C7 122.6(4)
C5 C4 C7 119.7(4)
C6 C5 C4 118.8(3)
C6 C5 H5 120.6
C4 C5 H5 120.6
N1 C6 C5 122.3(3)
N1 C6 H6 118.9
C5 C6 H6 118.8
C4 C7 H7A 109.4
C4 C7 H7B 109.5
H7A C7 H7B 109.5
C4 C7 H7C 109.5
H7A C7 H7C 109.5
H7B C7 H7C 109.5
C9 O8 H8 110.8
O10 C9 O8 122.8(4)
O10 C9 C11 125.9(4)
O8 C9 C11 111.3(3)
C9 C11 C12 112.9(3)
C9 C11 H11A 109.0
C12 C11 H11A 109.0
C9 C11 H11B 109.0
C12 C11 H11B 109.1
H11A C11 H11B 107.8
C13 C12 C11 111.6(2)
C13 C12 H12A 109.3
C11 C12 H12A 109.3
C13 C12 H12B 109.3
C11 C12 H12B 109.3
H12A C12 H12B 107.9
C14 C13 C12 112.5(3)
C14 C13 H13A 109.1
C12 C13 H13A 109.1
C14 C13 H13B 109.1
C12 C13 H13B 109.1
H13A C13 H13B 107.8
C15 C14 C13 116.3(4)
C15 C14 H14A 108.2
C13 C14 H14A 108.2
C15 C14 H14B 108.2
C13 C14 H14B 108.2
H14A C14 H14B 107.4
O16 C15 O17 123.7(4)
O16 C15 C14 123.1(4)
O17 C15 C14 113.3(4)
C15 O17 H17 112.3
C23 N18 C19 115.4(4)
N18 C19 C20 124.2(4)
N18 C19 H19 117.9
C20 C19 H19 117.9
C19 C20 C21 118.8(4)
C19 C20 H20 120.7
C21 C20 H20 120.6
C22 C21 C20 116.9(4)
C22 C21 C24 121.6(4)
C20 C21 C24 121.6(4)
C23 C22 C21 120.3(4)
C23 C22 H22 119.9
C21 C22 H22 119.9
N18 C23 C22 124.5(4)
N18 C23 H23 117.7
C22 C23 H23 117.8
C21 C24 H24A 109.4
C21 C24 H24B 109.5
H24A C24 H24B 109.5
C21 C24 H24C 109.4
H24A C24 H24C 109.5
H24B C24 H24C 109.5

loop_
_geom_bond_atom_site_label_1
_geom_bond_atom_site_label_2
_geom_bond_distance
N1 C2 1.328(6)
N1 C6 1.340(5)
C2 C3 1.401(6)
C2 H2 0.9500
C3 C4 1.368(6)
C3 H3 0.9500
C4 C5 1.401(5)
C4 C7 1.511(6)
C5 C6 1.401(5)
C5 H5 0.9500
C6 H6 0.9500
C7 H7A 0.9800
C7 H7B 0.9800
C7 H7C 0.9800
O8 C9 1.344(4)
O8 H8 0.8989
C9 O10 1.211(5)
C9 C11 1.513(5)
C11 C12 1.533(5)
C11 H11A 0.9900
C11 H11B 0.9900
C12 C13 1.5271(19)
C12 H12A 0.9900
C12 H12B 0.9900
C13 C14 1.505(6)
C13 H13A 0.9900
C13 H13B 0.9900
C14 C15 1.501(6)
C14 H14A 0.9900
C14 H14B 0.9900
C15 O16 1.214(5)
C15 O17 1.308(5)
O17 H17 0.9243
N18 C23 1.343(5)
N18 C19 1.352(6)
C19 C20 1.376(6)
C19 H19 0.9500
C20 C21 1.414(5)
C20 H20 0.9500
C21 C22 1.374(6)
C21 C24 1.496(6)
C22 C23 1.365(6)
C22 H22 0.9500
C23 H23 0.9500
C24 H24A 0.9800
C24 H24B 0.9800
C24 H24C 0.9800

loop_
_geom_hbond_atom_site_label_D
_geom_hbond_atom_site_label_H
_geom_hbond_atom_site_label_A
_geom_hbond_distance_DH
_geom_hbond_distance_HA
_geom_hbond_distance_DA
_geom_hbond_angle_DHA
_geom_hbond_site_symmetry_A
C19 H19 O8 0.95 2.56 3.370(5) 143.6 1_656
C2 H2 O17 0.95 2.57 3.376(5) 142.9 1_454
C5 H5 O16 0.95 2.43 3.307(5) 153.6 1_445
C22 H22 O10 0.95 2.43 3.317(6) 154.5 1_665
C23 H23 O16 0.95 2.59 3.285(6) 130.5 .
C6 H6 O10 0.95 2.55 3.261(6) 132.1 .
O8 H8 N1 0.90 1.79 2.688(4) 176.2 .
O17 H17 N18 0.92 1.76 2.684(5) 173.5 .
